data_7208517
loop_
_publ_author_name
'Aaker\"oy, Christer B.'
'Chopade, Prashant D.'
'Ganser, Claudia'
'Rajbanshi, Arbin'
'Desper, John'

_publ_section_title
;
 Exploring the structural landscape of 2-aminopyrazines via
 co-crystallizations
;
_journal_issue 18
_journal_name_full CrystEngComm
_journal_page_first 5845
_journal_paper_doi 10.1039/c2ce25516b
_journal_volume 14
_journal_year 2012
_chemical_formula_moiety
;
(C4 H5 N3) (C5 H8 O4)
;
_chemical_formula_sum 'C9 H13 N3 O4'
_chemical_formula_weight 227.22
_chemical_name_systematic
;
D8 2-aminopyrazine, HOOC-(CH2)3-COOH
;
_space_group_IT_number 14
_symmetry_cell_setting monoclinic
_symmetry_space_group_name_Hall '-P 2ybc'
_symmetry_space_group_name_H-M 'P 1 21/c 1'
_atom_sites_solution_hydrogens geom
_atom_sites_solution_primary direct
_atom_sites_solution_secondary difmap
_audit_creation_method SHELXL-97
_cell_angle_alpha 90.00
_cell_angle_beta 104.958(3)
_cell_angle_gamma 90.00
_cell_formula_units_Z 4
_cell_length_a 5.2487(3)
_cell_length_b 29.2633(18)
_cell_length_c 7.2357(5)
_cell_measurement_reflns_used 3517
_cell_measurement_temperature 296(2)
_cell_measurement_theta_max 32.53
_cell_measurement_theta_min 2.91
_cell_volume 1073.70(12)
_computing_cell_refinement 'Bruker SAINT'
_computing_data_collection 'Bruker APEX2'
_computing_data_reduction 'Bruker SAINT'
_computing_molecular_graphics 'Bruker SHELXTL'
_computing_publication_material 'Bruker SHELXTL'
_computing_structure_refinement 'SHELXL-97 (Sheldrick, 1997)'
_computing_structure_solution 'SHELXS-97 (Sheldrick, 1990)'
_diffrn_ambient_temperature 296(2)
_diffrn_measured_fraction_theta_full 0.979
_diffrn_measured_fraction_theta_max 0.979
_diffrn_measurement_device_type 'Bruker APEX-II CCD'
_diffrn_measurement_method '\f and \w scans'
_diffrn_radiation_monochromator graphite
_diffrn_radiation_source 'fine-focus sealed tube'
_diffrn_radiation_type MoK\a
_diffrn_radiation_wavelength 0.71073
_diffrn_reflns_av_R_equivalents 0.0284
_diffrn_reflns_av_sigmaI/netI 0.0304
_diffrn_reflns_limit_h_max 6
_diffrn_reflns_limit_h_min -7
_diffrn_reflns_limit_k_max 41
_diffrn_reflns_limit_k_min -43
_diffrn_reflns_limit_l_max 9
_diffrn_reflns_limit_l_min -10
_diffrn_reflns_number 10113
_diffrn_reflns_theta_full 32.02
_diffrn_reflns_theta_max 32.02
_diffrn_reflns_theta_min 1.39
_diffrn_standards_number 0
_exptl_absorpt_coefficient_mu 0.112
_exptl_absorpt_correction_type none
_exptl_crystal_colour colourless
_exptl_crystal_density_diffrn 1.406
_exptl_crystal_density_method 'not measured'
_exptl_crystal_description plate
_exptl_crystal_F_000 480
_exptl_crystal_size_max 0.32
_exptl_crystal_size_mid 0.24
_exptl_crystal_size_min 0.14
_refine_diff_density_max 0.247
_refine_diff_density_min -0.241
_refine_diff_density_rms 0.049
_refine_ls_extinction_method none
_refine_ls_goodness_of_fit_ref 1.066
_refine_ls_hydrogen_treatment mixed
_refine_ls_matrix_type full
_refine_ls_number_parameters 157
_refine_ls_number_reflns 3662
_refine_ls_number_restraints 0
_refine_ls_restrained_S_all 1.066
_refine_ls_R_factor_all 0.0707
_refine_ls_R_factor_gt 0.0485
_refine_ls_shift/su_max 0.001
_refine_ls_shift/su_mean 0.000
_refine_ls_structure_factor_coef Fsqd
_refine_ls_weighting_details 'calc w=1/[\s^2^(Fo^2^)+(0.0700P)^2^+0.1000P] where P=(Fo^2^+2Fc^2^)/3'
_refine_ls_weighting_scheme calc
_refine_ls_wR_factor_gt 0.1322
_refine_ls_wR_factor_ref 0.1459
_reflns_number_gt 2548
_reflns_number_total 3662
_reflns_threshold_expression >2sigma(I)
_cod_data_source_file c2ce25516b.txt
_cod_data_source_block B1.A24
_cod_depositor_comments
;
The following automatic conversions were performed:

'_symmetry_cell_setting' value 'Monoclinic' changed to 'monoclinic'
according to /home/saulius/struct/CIF-dictionaries/cif_core.dic
dictionary named 'cif_core.dic' version 2.4.1 from 2010-06-29.

Automatic conversion script
Id: cif_fix_values 1891 2012-01-12 08:04:46Z andrius 
;
_cod_original_sg_symbol_H-M P2(1)/c
_cod_database_code 7208517

loop_
_symmetry_equiv_pos_as_xyz
'x, y, z'
'-x, y+1/2, -z+1/2'
'-x, -y, -z'
'x, -y-1/2, z-1/2'

loop_
_atom_site_label
_atom_site_type_symbol
_atom_site_fract_x
_atom_site_fract_y
_atom_site_fract_z
_atom_site_U_iso_or_equiv
_atom_site_adp_type
_atom_site_occupancy
_atom_site_symmetry_multiplicity
_atom_site_calc_flag
_atom_site_refinement_flags
N11 N 0.5284(2) 0.63776(3) 0.28266(15) 0.0419(2) Uani 1 1 d .
C12 C 0.7652(2) 0.64913(4) 0.38976(17) 0.0381(2) Uani 1 1 d .
N12 N 0.9424(2) 0.61615(4) 0.45322(19) 0.0528(3) Uani 1 1 d .
H12A H 0.902(3) 0.5866(7) 0.422(2) 0.063 Uiso 1 1 d .
H12B H 1.089(4) 0.6232(7) 0.524(3) 0.063 Uiso 1 1 d .
C13 C 0.8263(2) 0.69549(4) 0.43246(19) 0.0450(3) Uani 1 1 d .
H13 H 0.9920 0.7031 0.5091 0.054 Uiso 1 1 calc R
N14 N 0.6560(2) 0.72807(3) 0.36709(18) 0.0499(3) Uani 1 1 d .
C15 C 0.4194(3) 0.71620(4) 0.2577(2) 0.0536(3) Uani 1 1 d .
H15 H 0.2955 0.7387 0.2083 0.064 Uiso 1 1 calc R
C16 C 0.3576(2) 0.67156(4) 0.2180(2) 0.0494(3) Uani 1 1 d .
H16 H 0.1903 0.6643 0.1431 0.059 Uiso 1 1 calc R
C21 C 0.4446(2) 0.51950(4) 0.24735(18) 0.0430(3) Uani 1 1 d .
O21 O 0.2959(2) 0.55605(3) 0.20216(17) 0.0625(3) Uani 1 1 d .
H21 H 0.387(4) 0.5829(7) 0.233(3) 0.075 Uiso 1 1 d .
O22 O 0.6750(2) 0.52138(3) 0.32653(17) 0.0636(3) Uani 1 1 d .
C22 C 0.2906(2) 0.47694(4) 0.18588(19) 0.0460(3) Uani 1 1 d .
H22A H 0.2136 0.4786 0.0489 0.055 Uiso 1 1 calc R
H22B H 0.1465 0.4760 0.2470 0.055 Uiso 1 1 calc R
C23 C 0.4425(2) 0.43271(4) 0.22925(18) 0.0432(3) Uani 1 1 d .
H23A H 0.4938 0.4275 0.3663 0.052 Uiso 1 1 calc R
H23B H 0.6012 0.4344 0.1844 0.052 Uiso 1 1 calc R
C24 C 0.2701(2) 0.39395(4) 0.13017(18) 0.0428(3) Uani 1 1 d .
H24A H 0.1049 0.3950 0.1667 0.051 Uiso 1 1 calc R
H24B H 0.2300 0.3991 -0.0068 0.051 Uiso 1 1 calc R
C25 C 0.3828(2) 0.34706(4) 0.17072(17) 0.0399(2) Uani 1 1 d .
O25 O 0.22094(19) 0.31586(3) 0.07598(16) 0.0567(3) Uani 1 1 d .
H25 H 0.292(4) 0.2857(7) 0.099(3) 0.068 Uiso 1 1 d .
O26 O 0.59359(19) 0.33797(3) 0.27691(15) 0.0567(3) Uani 1 1 d .

loop_
_atom_site_aniso_label
_atom_site_aniso_U_11
_atom_site_aniso_U_22
_atom_site_aniso_U_33
_atom_site_aniso_U_23
_atom_site_aniso_U_13
_atom_site_aniso_U_12
N11 0.0399(5) 0.0284(4) 0.0523(6) -0.0017(4) 0.0024(4) -0.0029(4)
C12 0.0386(5) 0.0286(5) 0.0444(6) -0.0006(4) 0.0059(4) -0.0008(4)
N12 0.0430(6) 0.0340(5) 0.0724(8) 0.0007(5) -0.0013(5) 0.0042(4)
C13 0.0413(6) 0.0315(5) 0.0562(7) -0.0045(5) 0.0020(5) -0.0038(4)
N14 0.0517(6) 0.0277(5) 0.0653(7) -0.0018(4) 0.0061(5) -0.0009(4)
C15 0.0475(7) 0.0324(6) 0.0732(9) 0.0043(5) 0.0015(6) 0.0066(5)
C16 0.0378(6) 0.0378(6) 0.0640(8) 0.0023(5) -0.0027(5) 0.0002(5)
C21 0.0447(6) 0.0298(5) 0.0501(6) -0.0032(4) 0.0045(5) 0.0003(4)
O21 0.0510(5) 0.0264(4) 0.0952(8) -0.0036(4) -0.0084(5) -0.0007(4)
O22 0.0452(5) 0.0407(5) 0.0934(8) -0.0068(5) -0.0029(5) -0.0015(4)
C22 0.0447(6) 0.0280(5) 0.0573(7) -0.0029(5) -0.0010(5) 0.0010(4)
C23 0.0441(6) 0.0287(5) 0.0504(6) -0.0027(4) 0.0006(5) 0.0023(4)
C24 0.0444(6) 0.0274(5) 0.0493(6) -0.0027(4) -0.0009(4) 0.0043(4)
C25 0.0405(6) 0.0289(5) 0.0453(6) -0.0002(4) 0.0019(4) 0.0017(4)
O25 0.0506(5) 0.0274(4) 0.0766(7) -0.0034(4) -0.0119(4) 0.0012(3)
O26 0.0479(5) 0.0365(4) 0.0705(6) -0.0017(4) -0.0120(4) 0.0053(4)

loop_
_atom_type_symbol
_atom_type_description
_atom_type_scat_dispersion_real
_atom_type_scat_dispersion_imag
_atom_type_scat_source
C C 0.0033 0.0016 'International Tables Vol C Tables 4.2.6.8 and 6.1.1.4'
H H 0.0000 0.0000 'International Tables Vol C Tables 4.2.6.8 and 6.1.1.4'
N N 0.0061 0.0033 'International Tables Vol C Tables 4.2.6.8 and 6.1.1.4'
O O 0.0106 0.0060 'International Tables Vol C Tables 4.2.6.8 and 6.1.1.4'

loop_
_geom_angle_atom_site_label_1
_geom_angle_atom_site_label_2
_geom_angle_atom_site_label_3
_geom_angle
C12 N11 C16 117.51(10)
N11 C12 N12 118.92(10)
N11 C12 C13 119.69(10)
N12 C12 C13 121.38(11)
C12 N12 H12A 120.5(11)
C12 N12 H12B 118.8(13)
H12A N12 H12B 120.6(17)
N14 C13 C12 121.75(11)
N14 C13 H13 119.1
C12 C13 H13 119.1
C13 N14 C15 117.95(11)
N14 C15 C16 120.68(11)
N14 C15 H15 119.7
C16 C15 H15 119.7
N11 C16 C15 122.41(12)
N11 C16 H16 118.8
C15 C16 H16 118.8
O22 C21 O21 122.85(11)
O22 C21 C22 125.76(11)
O21 C21 C22 111.39(10)
C21 O21 H21 113.6(13)
C21 C22 C23 115.97(10)
C21 C22 H22A 108.3
C23 C22 H22A 108.3
C21 C22 H22B 108.3
C23 C22 H22B 108.3
H22A C22 H22B 107.4
C22 C23 C24 108.98(9)
C22 C23 H23A 109.9
C24 C23 H23A 109.9
C22 C23 H23B 109.9
C24 C23 H23B 109.9
H23A C23 H23B 108.3
C25 C24 C23 115.99(10)
C25 C24 H24A 108.3
C23 C24 H24A 108.3
C25 C24 H24B 108.3
C23 C24 H24B 108.3
H24A C24 H24B 107.4
O26 C25 O25 122.96(11)
O26 C25 C24 125.55(10)
O25 C25 C24 111.48(10)
C25 O25 H25 112.5(12)

loop_
_geom_bond_atom_site_label_1
_geom_bond_atom_site_label_2
_geom_bond_distance
N11 C12 1.3264(15)
N11 C16 1.3357(16)
C12 N12 1.3367(15)
C12 C13 1.4099(15)
N12 H12A 0.906(19)
N12 H12B 0.835(19)
C13 N14 1.3088(16)
C13 H13 0.9300
N14 C15 1.3351(18)
C15 C16 1.3587(18)
C15 H15 0.9300
C16 H16 0.9300
C21 O22 1.1982(15)
C21 O21 1.3146(15)
C21 C22 1.4888(16)
O21 H21 0.91(2)
C22 C23 1.5100(16)
C22 H22A 0.9700
C22 H22B 0.9700
C23 C24 1.5116(16)
C23 H23A 0.9700
C23 H23B 0.9700
C24 C25 1.4928(15)
C24 H24A 0.9700
C24 H24B 0.9700
C25 O26 1.2027(14)
C25 O25 1.3133(14)
O25 H25 0.956(19)

loop_
_geom_hbond_atom_site_label_D
_geom_hbond_atom_site_label_H
_geom_hbond_atom_site_label_A
_geom_hbond_distance_DH
_geom_hbond_distance_HA
_geom_hbond_distance_DA
_geom_hbond_angle_DHA
_geom_hbond_site_symmetry_A
N12 H12A O22 0.906(19) 2.261(19) 3.1366(16) 162.3(15) .
N12 H12B O26 0.835(19) 2.21(2) 3.0153(15) 161.5(18) 3_766
O21 H21 N11 0.91(2) 1.77(2) 2.6792(13) 173.7(19) .
O25 H25 N14 0.956(19) 1.72(2) 2.6551(13) 166.7(17) 2_645

loop_
_geom_torsion_atom_site_label_1
_geom_torsion_atom_site_label_2
_geom_torsion_atom_site_label_3
_geom_torsion_atom_site_label_4
_geom_torsion
C16 N11 C12 N12 -178.60(13)
C16 N11 C12 C13 0.65(18)
N11 C12 C13 N14 -0.9(2)
N12 C12 C13 N14 178.35(13)
C12 C13 N14 C15 0.2(2)
C13 N14 C15 C16 0.8(2)
C12 N11 C16 C15 0.2(2)
N14 C15 C16 N11 -1.0(2)
O22 C21 C22 C23 0.2(2)
O21 C21 C22 C23 179.53(12)
C21 C22 C23 C24 -170.90(12)
C22 C23 C24 C25 -175.32(12)
C23 C24 C25 O26 1.5(2)
C23 C24 C25 O25 -178.93(12)
